data_7101028
_journal_name_full 'Chemical Communications'
_journal_paper_doi 10.1039/b517687e
_journal_year 2006
_chemical_formula_sum 'C22 H32 N2 O6 S2'
_chemical_formula_weight 484.62
_space_group_IT_number 14
_symmetry_cell_setting monoclinic
_symmetry_space_group_name_Hall '-P 2yn'
_symmetry_space_group_name_H-M 'P 1 21/n 1'
_cell_angle_alpha 90
_cell_angle_beta 94.34(1)
_cell_angle_gamma 90
_cell_formula_units_Z 4
_cell_length_a 5.650(1)
_cell_length_b 14.764(2)
_cell_length_c 29.267(5)
_cell_measurement_temperature 213.2
_cell_volume 2434.4(7)
_exptl_crystal_density_diffrn 1.322
_cod_original_sg_symbol_H-M 'P 21/n'
_cod_database_code 7101028

loop_
_symmetry_equiv_pos_as_xyz
x,y,z
1/2-x,1/2+y,1/2-z
-x,-y,-z
1/2+x,1/2-y,1/2+z

loop_
_atom_site_label
_atom_site_type_symbol
_atom_site_fract_x
_atom_site_fract_y
_atom_site_fract_z
_atom_site_U_iso_or_equiv
_atom_site_adp_type
_atom_site_occupancy
_atom_site_calc_flag
_atom_site_refinement_flags
_atom_site_disorder_assembly
_atom_site_disorder_group
S(1) S 0.2361(2) 0.36671(9) 0.56224(4) 0.0289(3) Uani 1.00 d . . .
S(2) S 0.3202(2) 0.38388(9) 0.93422(4) 0.0269(3) Uani 1.00 d . . .
O(1) O 0.1109(6) 0.2845(2) 0.5471(1) 0.038(1) Uani 1.00 d . . .
O(2) O 0.4919(6) 0.3596(3) 0.5606(1) 0.052(1) Uani 1.00 d . . .
O(3) O 0.1345(7) 0.4469(2) 0.5395(1) 0.040(1) Uani 1.00 d . . .
O(4) O 0.4324(6) 0.4689(2) 0.9489(1) 0.037(1) Uani 1.00 d . . .
O(5) O 0.0651(6) 0.3842(3) 0.9369(1) 0.046(1) Uani 1.00 d . . .
O(6) O 0.4403(6) 0.3071(2) 0.9563(1) 0.038(1) Uani 1.00 d . . .
N(1) N 0.2617(7) 0.6350(3) 0.5194(1) 0.035(1) Uani 1.00 d . . .
N(2) N 0.3394(7) 0.1199(3) 0.5227(1) 0.032(1) Uani 1.00 d . . .
C(1) C 0.3538(9) 0.3500(3) 0.6542(2) 0.027(1) Uani 1.00 d . . .
C(2) C 0.1888(8) 0.3795(4) 0.6215(2) 0.027(1) Uani 1.00 d . . .
C(3) C -0.0264(9) 0.4202(4) 0.6332(2) 0.035(1) Uani 1.00 d . . .
C(4) C -0.0629(9) 0.4328(4) 0.6786(2) 0.038(2) Uani 1.00 d . . .
C(5) C 0.2016(9) 0.4004(3) 0.8419(2) 0.029(1) Uani 1.00 d . . .
C(6) C 0.3678(8) 0.3726(3) 0.8749(1) 0.026(1) Uani 1.00 d . . .
C(7) C 0.5823(9) 0.3316(4) 0.8630(2) 0.036(1) Uani 1.00 d . . .
C(8) C 0.6199(9) 0.3187(4) 0.8180(2) 0.039(2) Uani 1.00 d . . .
C(9) C 0.4840(9) 0.3331(4) 0.7361(2) 0.033(1) Uani 1.00 d . . .
C(10) C 0.0704(9) 0.4171(4) 0.7598(2) 0.030(1) Uani 1.00 d . . .
C(11) C 0.3196(8) 0.3607(3) 0.7016(2) 0.027(1) Uani 1.00 d . . .
C(12) C 0.1039(9) 0.4047(3) 0.7136(2) 0.027(1) Uani 1.00 d . . .
C(13) C 0.4485(9) 0.3453(3) 0.7826(2) 0.030(1) Uani 1.00 d . . .
C(14) C 0.2353(8) 0.3893(3) 0.7942(2) 0.025(1) Uani 1.00 d . . .
C(15) C 0.449(1) 0.6295(4) 0.5568(2) 0.045(2) Uani 1.00 d . . .
C(16) C 0.341(1) 0.6301(4) 0.6035(2) 0.056(2) Uani 1.00 d . . .
C(17) C 0.514(2) 0.6153(6) 0.6421(3) 0.082(3) Uani 1.00 d . . .
C(18) C 0.416(2) 0.6231(5) 0.6881(2) 0.080(2) Uani 1.00 d . . .
C(19) C 0.574(1) 0.1212(4) 0.5484(2) 0.041(2) Uani 1.00 d . . .
C(20) C 0.563(1) 0.1202(4) 0.5990(2) 0.043(2) Uani 1.00 d . . .
C(21) C 0.811(1) 0.1298(6) 0.6243(2) 0.075(3) Uani 1.00 d . . .
C(22) C 0.814(2) 0.1199(6) 0.6748(3) 0.092(3) Uani 1.00 d . . .
H(1) H 0.4942 0.3221 0.6447 0.0323 Uiso 1.00 calc . . .
H(2) H -0.1435 0.4381 0.6091 0.0395 Uiso 1.00 calc . . .
H(3) H -0.2088 0.4604 0.6866 0.0437 Uiso 1.00 calc . . .
H(4) H 0.0604 0.4285 0.8501 0.0345 Uiso 1.00 calc . . .
H(5) H 0.6988 0.3124 0.8866 0.0438 Uiso 1.00 calc . . .
H(6) H 0.7658 0.2914 0.8099 0.0430 Uiso 1.00 calc . . .
H(7) H 0.6265 0.3040 0.7279 0.0354 Uiso 1.00 calc . . .
H(8) H -0.0740 0.4443 0.7674 0.0346 Uiso 1.00 calc . . .
H(9) H 0.5422 0.5760 0.5539 0.0508 Uiso 1.00 calc . . .
H(10) H 0.5538 0.6809 0.5555 0.0508 Uiso 1.00 calc . . .
H(11) H 0.2601 0.6854 0.6073 0.0676 Uiso 1.00 calc . . .
H(12) H 0.2236 0.5815 0.6031 0.0676 Uiso 1.00 calc . . .
H(13) H 0.5976 0.5557 0.6402 0.0970 Uiso 1.00 calc . . .
H(14) H 0.6501 0.6588 0.6414 0.0970 Uiso 1.00 calc . . .
H(15) H 0.3410 0.6808 0.6900 0.1045 Uiso 1.00 calc . . .
H(16) H 0.2888 0.5776 0.6888 0.1045 Uiso 1.00 calc . . .
H(17) H 0.5243 0.6135 0.7129 0.1045 Uiso 1.00 calc . . .
H(18) H 0.6633 0.0702 0.5398 0.0510 Uiso 1.00 calc . . .
H(19) H 0.6551 0.1752 0.5404 0.0510 Uiso 1.00 calc . . .
H(20) H 0.4670 0.1689 0.6081 0.0497 Uiso 1.00 calc . . .
H(21) H 0.4950 0.0644 0.6080 0.0497 Uiso 1.00 calc . . .
H(22) H 0.9160 0.0847 0.6123 0.0962 Uiso 1.00 calc . . .
H(23) H 0.8760 0.1880 0.6178 0.0962 Uiso 1.00 calc . . .
H(24) H 0.7163 0.1626 0.6874 0.1107 Uiso 1.00 calc . . .
H(25) H 0.7535 0.0592 0.6818 0.1107 Uiso 1.00 calc . . .
H(26) H 0.9711 0.1231 0.6891 0.1107 Uiso 1.00 calc . . .
H(27) H 0.1697 0.5567 0.5196 0.0521 Uiso 1.00 calc . . .
H(28) H 0.1664 0.6981 0.5169 0.0521 Uiso 1.00 calc . . .
H(29) H 0.3215 0.6370 0.4890 0.0521 Uiso 1.00 calc . . .
H(30) H 0.2221 0.1584 0.5238 0.0521 Uiso 1.00 calc . . .
H(31) H 0.3366 0.1194 0.4903 0.0521 Uiso 1.00 calc . . .
H(32) H 0.2769 0.0556 0.5323 0.0521 Uiso 1.00 calc . . .

loop_
_atom_site_aniso_label
_atom_site_aniso_U_11
_atom_site_aniso_U_22
_atom_site_aniso_U_33
_atom_site_aniso_U_12
_atom_site_aniso_U_13
_atom_site_aniso_U_23
S(1) 0.0337(7) 0.0387(7) 0.0142(5) 0.0000(5) 0.0012(5) -0.0002(5)
S(2) 0.0313(7) 0.0359(6) 0.0133(5) -0.0034(5) 0.0002(5) 0.0006(5)
O(1) 0.050(2) 0.038(2) 0.025(2) -0.001(2) -0.004(2) -0.007(2)
O(2) 0.031(2) 0.107(4) 0.018(2) 0.003(2) 0.003(2) -0.001(2)
O(3) 0.063(3) 0.033(2) 0.022(2) -0.003(2) -0.003(2) 0.007(2)
O(4) 0.051(2) 0.038(2) 0.023(2) -0.009(2) 0.002(2) -0.007(2)
O(5) 0.029(2) 0.089(3) 0.021(2) -0.005(2) 0.006(2) 0.000(2)
O(6) 0.050(2) 0.045(2) 0.020(2) 0.005(2) -0.002(2) 0.007(2)
N(1) 0.044(3) 0.041(2) 0.021(2) -0.003(2) 0.006(2) -0.002(2)
N(2) 0.036(3) 0.036(2) 0.025(2) 0.004(2) 0.003(2) 0.002(2)
C(1) 0.033(3) 0.032(3) 0.017(2) 0.003(2) 0.004(2) -0.004(2)
C(2) 0.027(3) 0.033(2) 0.021(2) -0.002(2) 0.008(2) -0.004(2)
C(3) 0.032(3) 0.054(3) 0.017(3) 0.007(2) -0.013(2) 0.007(2)
C(4) 0.037(3) 0.056(3) 0.021(3) 0.016(2) 0.007(3) 0.009(2)
C(5) 0.031(3) 0.035(3) 0.022(3) 0.004(2) 0.006(2) 0.001(2)
C(6) 0.027(2) 0.033(2) 0.019(2) -0.002(2) 0.007(2) 0.001(2)
C(7) 0.033(3) 0.049(3) 0.024(3) 0.004(2) -0.001(3) 0.002(2)
C(8) 0.030(3) 0.065(4) 0.020(3) 0.010(2) 0.002(2) 0.005(2)
C(9) 0.031(3) 0.048(3) 0.018(3) 0.007(2) -0.003(2) 0.005(2)
C(10) 0.023(3) 0.048(3) 0.020(3) 0.004(2) 0.001(2) -0.003(2)
C(11) 0.027(3) 0.033(3) 0.021(3) -0.003(2) -0.004(2) 0.003(2)
C(12) 0.028(3) 0.035(3) 0.019(3) 0.005(2) 0.000(2) 0.001(2)
C(13) 0.033(3) 0.038(3) 0.020(3) 0.003(2) 0.006(2) -0.002(2)
C(14) 0.029(3) 0.033(3) 0.013(2) -0.003(2) -0.003(2) 0.001(2)
C(15) 0.062(4) 0.042(3) 0.032(3) 0.008(3) -0.001(3) -0.001(3)
C(16) 0.094(5) 0.045(3) 0.030(3) 0.010(3) 0.004(3) 0.009(3)
C(17) 0.113(7) 0.085(6) 0.045(4) 0.008(5) -0.006(4) -0.001(4)
C(18) 0.142(7) 0.061(4) 0.035(3) -0.013(5) -0.008(4) 0.008(4)
C(19) 0.055(4) 0.046(3) 0.024(3) 0.007(3) 0.011(3) 0.000(3)
C(20) 0.056(4) 0.047(3) 0.025(3) -0.005(3) -0.003(3) 0.006(3)
C(21) 0.092(6) 0.088(5) 0.046(4) 0.011(4) 0.006(4) 0.002(4)
C(22) 0.120(7) 0.101(6) 0.051(4) 0.007(6) -0.023(5) -0.002(5)

loop_
_geom_bond_atom_site_label_1
_geom_bond_atom_site_label_2
_geom_bond_distance
_geom_bond_site_symmetry_1
_geom_bond_site_symmetry_2
_geom_bond_publ_flag
S(1) O(1) 1.457(4) . . yes
S(1) O(2) 1.453(4) . . yes
S(1) O(3) 1.454(4) . . yes
S(1) C(2) 1.785(4) . . yes
S(2) O(4) 1.457(4) . . yes
S(2) O(5) 1.450(4) . . yes
S(2) O(6) 1.449(4) . . yes
S(2) C(6) 1.783(4) . . yes
N(1) C(15) 1.466(7) . . yes
N(2) C(19) 1.475(7) . . yes
C(1) C(2) 1.357(7) . . yes
C(1) C(11) 1.423(6) . . yes
C(2) C(3) 1.420(7) . . yes
C(3) C(4) 1.372(7) . . yes
C(4) C(12) 1.401(7) . . yes
C(5) C(6) 1.359(7) . . yes
C(5) C(14) 1.433(6) . . yes
C(6) C(7) 1.423(7) . . yes
C(7) C(8) 1.361(7) . . yes
C(8) C(13) 1.420(7) . . yes
C(9) C(11) 1.381(7) . . yes
C(9) C(13) 1.402(7) . . yes
C(10) C(12) 1.392(7) . . yes
C(10) C(14) 1.382(7) . . yes
C(11) C(12) 1.447(7) . . yes
C(13) C(14) 1.432(6) . . yes
C(15) C(16) 1.537(8) . . yes
C(16) C(17) 1.452(9) . . yes
C(17) C(18) 1.50(1) . . yes
C(19) C(20) 1.489(7) . . yes
C(20) C(21) 1.538(10) . . yes
C(21) C(22) 1.48(1) . . yes

loop_
_cod_related_entry_id
_cod_related_entry_database
_cod_related_entry_code
1 ChemSpider 21150099
